data_4083095
loop_
_publ_author_name
'Korstanje, Ties J.'
'Lutz, Martin'
'Jastrzebski, Johann T. B. H.'
'Klein Gebbink, Robertus J. M.'

_publ_section_title
;
 Synthesis and Characterization of Rhenium(V) Oxo Complexes Bearing
 PNP-Pincer Ligands
;
_journal_issue 9
_journal_name_full Organometallics
_journal_page_first 2201
_journal_paper_doi 10.1021/om401228u
_journal_volume 33
_journal_year 2014
_chemical_formula_moiety 'C23 H44 I N O2 P2 Re, I'
_chemical_formula_sum 'C23 H44 I2 N O2 P2 Re'
_chemical_formula_weight 868.53
_chemical_name_systematic
; 
 ? 
;
_space_group_IT_number 2
_symmetry_cell_setting triclinic
_symmetry_space_group_name_Hall '-P 1'
_symmetry_space_group_name_H-M 'P -1'
_atom_sites_solution_hydrogens geom
_atom_sites_solution_primary direct
_atom_sites_solution_secondary difmap
_audit_creation_method SHELXL-97
_cell_angle_alpha 81.1766(16)
_cell_angle_beta 74.7137(15)
_cell_angle_gamma 77.3807(16)
_cell_formula_units_Z 2
_cell_length_a 8.3651(3)
_cell_length_b 12.1998(5)
_cell_length_c 15.5020(6)
_cell_measurement_reflns_used 9884
_cell_measurement_temperature 150(2)
_cell_measurement_theta_max 35.04
_cell_measurement_theta_min 2.30
_cell_volume 1481.45(10)
_computing_cell_refinement 'SAINT V7.68A'
_computing_data_collection Apex2
_computing_data_reduction 'SAINT V7.68A, SADABS-2008/1'
_computing_structure_refinement 'SHELXL-97 (Sheldrick, 2008)'
_computing_structure_solution 'SHELXT (Sheldrick, 2012)'
_diffrn_ambient_temperature 150(2)
_diffrn_measured_fraction_theta_full 0.987
_diffrn_measured_fraction_theta_max 0.987
_diffrn_measurement_device_type 'Bruker Kappa Apex2'
_diffrn_measurement_method '\f and \w scans'
_diffrn_radiation_monochromator graphite
_diffrn_radiation_source 'fine-focus sealed tube'
_diffrn_radiation_type MoK\a
_diffrn_radiation_wavelength 0.71073
_diffrn_reflns_av_R_equivalents 0.0203
_diffrn_reflns_av_sigmaI/netI 0.0174
_diffrn_reflns_limit_h_max 13
_diffrn_reflns_limit_h_min -13
_diffrn_reflns_limit_k_max 19
_diffrn_reflns_limit_k_min -19
_diffrn_reflns_limit_l_max 25
_diffrn_reflns_limit_l_min -24
_diffrn_reflns_number 51183
_diffrn_reflns_theta_full 35.08
_diffrn_reflns_theta_max 35.08
_diffrn_reflns_theta_min 1.72
_exptl_absorpt_coefficient_mu 6.312
_exptl_absorpt_correction_T_max 0.4370
_exptl_absorpt_correction_T_min 0.2498
_exptl_absorpt_correction_type multi-scan
_exptl_absorpt_process_details SADABS-2008/1
_exptl_crystal_colour 'dark purple'
_exptl_crystal_density_diffrn 1.947
_exptl_crystal_density_method 'not measured'
_exptl_crystal_description block
_exptl_crystal_F_000 832
_exptl_crystal_size_max 0.50
_exptl_crystal_size_mid 0.19
_exptl_crystal_size_min 0.12
_refine_diff_density_max 4.112
_refine_diff_density_min -3.947
_refine_diff_density_rms 0.151
_refine_ls_extinction_method none
_refine_ls_goodness_of_fit_ref 1.099
_refine_ls_hydrogen_treatment mixed
_refine_ls_matrix_type full
_refine_ls_number_parameters 305
_refine_ls_number_reflns 12975
_refine_ls_number_restraints 0
_refine_ls_restrained_S_all 1.099
_refine_ls_R_factor_all 0.0328
_refine_ls_R_factor_gt 0.0299
_refine_ls_shift/su_max 0.003
_refine_ls_shift/su_mean 0.000
_refine_ls_structure_factor_coef Fsqd
_refine_ls_weighting_details 'calc w=1/[\s^2^(Fo^2^)+(0.0196P)^2^+6.1020P] where P=(Fo^2^+2Fc^2^)/3'
_refine_ls_weighting_scheme calc
_refine_ls_wR_factor_gt 0.0695
_refine_ls_wR_factor_ref 0.0707
_reflns_number_gt 12173
_reflns_number_total 12975
_reflns_threshold_expression I>2\s(I)
_cod_data_source_file om401228u_si_002.cif
_cod_data_source_block l0290a
_cod_depositor_comments 'Adding full bibliography for 4083093--4083096.cif.'
_cod_database_code 4083095

loop_
_symmetry_equiv_pos_as_xyz
'x, y, z'
'-x, -y, -z'

loop_
_atom_site_label
_atom_site_type_symbol
_atom_site_fract_x
_atom_site_fract_y
_atom_site_fract_z
_atom_site_U_iso_or_equiv
_atom_site_adp_type
_atom_site_occupancy
_atom_site_symmetry_multiplicity
_atom_site_calc_flag
_atom_site_refinement_flags
_atom_site_disorder_assembly
_atom_site_disorder_group
Re1 Re 0.340566(14) 0.788037(8) 0.214159(7) 0.01593(3) Uani 1 1 d . . .
I1 I 0.25984(4) 0.73855(2) 0.067924(16) 0.03392(5) Uani 1 1 d . . .
P1 P 0.15592(8) 0.97750(6) 0.23144(4) 0.01495(11) Uani 1 1 d . . .
P2 P 0.53959(11) 0.60781(6) 0.24090(5) 0.02202(14) Uani 1 1 d . . .
O1 O 0.5117(3) 0.84657(17) 0.16024(14) 0.0211(4) Uani 1 1 d . . .
O2 O 0.1576(3) 0.73252(19) 0.29567(16) 0.0230(4) Uani 1 1 d . . .
H2O H 0.119(9) 0.729(6) 0.347(5) 0.08(2) Uiso 1 1 d . . .
N1 N 0.3899(3) 0.82070(19) 0.33668(15) 0.0160(4) Uani 1 1 d . . .
C1 C 0.5218(4) 0.7560(2) 0.36701(19) 0.0185(4) Uani 1 1 d . . .
C2 C 0.5569(4) 0.7765(2) 0.4449(2) 0.0219(5) Uani 1 1 d . . .
H2 H 0.6475 0.7293 0.4665 0.026 Uiso 1 1 calc R . .
C3 C 0.4593(4) 0.8660(3) 0.4911(2) 0.0227(5) Uani 1 1 d . . .
H3 H 0.4839 0.8818 0.5439 0.027 Uiso 1 1 calc R . .
C4 C 0.3254(4) 0.9322(3) 0.45968(19) 0.0215(5) Uani 1 1 d . . .
H4 H 0.2575 0.9942 0.4904 0.026 Uiso 1 1 calc R . .
C5 C 0.2917(3) 0.9069(2) 0.38268(17) 0.0171(4) Uani 1 1 d . . .
C6 C 0.1382(4) 0.9742(2) 0.35228(18) 0.0194(5) Uani 1 1 d . . .
H6A H 0.1191 1.0526 0.3676 0.023 Uiso 1 1 calc R . .
H6B H 0.0385 0.9415 0.3859 0.023 Uiso 1 1 calc R . .
C7 C 0.6376(4) 0.6650(3) 0.3129(2) 0.0252(6) Uani 1 1 d . . .
H7A H 0.6802 0.6024 0.3546 0.030 Uiso 1 1 calc R . .
H7B H 0.7359 0.6959 0.2746 0.030 Uiso 1 1 calc R . .
C8 C -0.0679(4) 1.0042(3) 0.22095(19) 0.0212(5) Uani 1 1 d . . .
C9 C -0.1803(4) 1.0972(3) 0.2788(2) 0.0303(7) Uani 1 1 d . . .
H9A H -0.1424 1.1691 0.2563 0.045 Uiso 1 1 calc R . .
H9B H -0.1724 1.0769 0.3414 0.045 Uiso 1 1 calc R . .
H9C H -0.2977 1.1048 0.2754 0.045 Uiso 1 1 calc R . .
C10 C -0.0737(4) 1.0348(3) 0.1222(2) 0.0291(6) Uani 1 1 d . . .
H10A H 0.0054 0.9777 0.0860 0.044 Uiso 1 1 calc R . .
H10B H -0.0420 1.1088 0.1013 0.044 Uiso 1 1 calc R . .
H10C H -0.1882 1.0374 0.1161 0.044 Uiso 1 1 calc R . .
C11 C -0.1383(4) 0.8951(3) 0.2540(3) 0.0309(7) Uani 1 1 d . . .
H11A H -0.2544 0.9073 0.2475 0.046 Uiso 1 1 calc R . .
H11B H -0.1367 0.8737 0.3174 0.046 Uiso 1 1 calc R . .
H11C H -0.0685 0.8345 0.2182 0.046 Uiso 1 1 calc R . .
C12 C 0.2626(4) 1.0990(2) 0.1757(2) 0.0203(5) Uani 1 1 d . . .
C13 C 0.4099(4) 1.0956(3) 0.2185(3) 0.0277(6) Uani 1 1 d . . .
H13A H 0.4759 1.1527 0.1857 0.042 Uiso 1 1 calc R . .
H13B H 0.4821 1.0206 0.2157 0.042 Uiso 1 1 calc R . .
H13C H 0.3655 1.1112 0.2814 0.042 Uiso 1 1 calc R . .
C14 C 0.1495(4) 1.2159(3) 0.1862(2) 0.0276(6) Uani 1 1 d . . .
H14A H 0.2165 1.2745 0.1592 0.041 Uiso 1 1 calc R . .
H14B H 0.1018 1.2247 0.2502 0.041 Uiso 1 1 calc R . .
H14C H 0.0578 1.2232 0.1561 0.041 Uiso 1 1 calc R . .
C15 C 0.3328(5) 1.0834(3) 0.0753(2) 0.0294(7) Uani 1 1 d . . .
H15A H 0.2391 1.0950 0.0459 0.044 Uiso 1 1 calc R . .
H15B H 0.3983 1.0068 0.0687 0.044 Uiso 1 1 calc R . .
H15C H 0.4056 1.1384 0.0472 0.044 Uiso 1 1 calc R . .
C16 C 0.4438(6) 0.4876(3) 0.3098(2) 0.0327(7) Uani 1 1 d . . .
C17 C 0.5707(8) 0.3788(3) 0.3211(3) 0.0542(14) Uani 1 1 d . . .
H17A H 0.6543 0.3929 0.3500 0.081 Uiso 1 1 calc R . .
H17B H 0.6279 0.3529 0.2619 0.081 Uiso 1 1 calc R . .
H17C H 0.5116 0.3207 0.3585 0.081 Uiso 1 1 calc R . .
C18 C 0.3567(5) 0.5232(3) 0.4043(2) 0.0318(7) Uani 1 1 d . . .
H18A H 0.2953 0.4649 0.4395 0.048 Uiso 1 1 calc R . .
H18B H 0.2775 0.5948 0.3996 0.048 Uiso 1 1 calc R . .
H18C H 0.4418 0.5326 0.4342 0.048 Uiso 1 1 calc R . .
C19 C 0.3112(7) 0.4647(4) 0.2654(3) 0.0468(11) Uani 1 1 d . . .
H19A H 0.3675 0.4380 0.2065 0.070 Uiso 1 1 calc R . .
H19B H 0.2298 0.5345 0.2580 0.070 Uiso 1 1 calc R . .
H19C H 0.2522 0.4070 0.3036 0.070 Uiso 1 1 calc R . .
C20 C 0.7245(5) 0.5587(3) 0.1464(2) 0.0315(7) Uani 1 1 d . . .
C21 C 0.8815(6) 0.4976(4) 0.1802(3) 0.0475(11) Uani 1 1 d . . .
H21A H 0.9705 0.4681 0.1296 0.071 Uiso 1 1 calc R . .
H21B H 0.8522 0.4351 0.2254 0.071 Uiso 1 1 calc R . .
H21C H 0.9217 0.5508 0.2071 0.071 Uiso 1 1 calc R . .
C22 C 0.7723(5) 0.6622(3) 0.0826(3) 0.0349(8) Uani 1 1 d . . .
H22A H 0.7996 0.7146 0.1162 0.052 Uiso 1 1 calc R . .
H22B H 0.6772 0.7000 0.0566 0.052 Uiso 1 1 calc R . .
H22C H 0.8706 0.6378 0.0344 0.052 Uiso 1 1 calc R . .
C23 C 0.6723(7) 0.4837(4) 0.0918(3) 0.0458(11) Uani 1 1 d . . .
H23A H 0.5681 0.5226 0.0746 0.069 Uiso 1 1 calc R . .
H23B H 0.6536 0.4125 0.1283 0.069 Uiso 1 1 calc R . .
H23C H 0.7620 0.4679 0.0376 0.069 Uiso 1 1 calc R . .
I2A I -0.03935(3) 0.74514(2) 0.526415(19) 0.02563(5) Uani 0.92 1 d P A 1
I2B I -0.0275(4) 0.7094(3) 0.55366(18) 0.0294(7) Uani 0.08 1 d P B 2

loop_
_atom_site_aniso_label
_atom_site_aniso_U_11
_atom_site_aniso_U_22
_atom_site_aniso_U_33
_atom_site_aniso_U_23
_atom_site_aniso_U_13
_atom_site_aniso_U_12
Re1 0.02086(5) 0.01304(4) 0.01398(4) -0.00112(3) -0.00527(3) -0.00217(3)
I1 0.04844(14) 0.03202(11) 0.02701(10) -0.00695(8) -0.01779(9) -0.00608(9)
P1 0.0145(3) 0.0160(3) 0.0132(2) -0.0007(2) -0.0036(2) -0.0007(2)
P2 0.0322(4) 0.0132(3) 0.0196(3) -0.0017(2) -0.0079(3) 0.0001(3)
O1 0.0217(9) 0.0163(8) 0.0215(9) -0.0017(7) -0.0025(7) 0.0014(7)
O2 0.0268(10) 0.0231(9) 0.0209(9) 0.0037(7) -0.0087(8) -0.0089(8)
N1 0.0170(9) 0.0149(8) 0.0158(9) -0.0007(7) -0.0053(7) -0.0009(7)
C1 0.0203(11) 0.0166(10) 0.0191(11) -0.0001(8) -0.0071(9) -0.0026(8)
C2 0.0235(12) 0.0219(12) 0.0222(12) 0.0005(9) -0.0113(10) -0.0030(10)
C3 0.0270(13) 0.0243(12) 0.0204(12) -0.0017(9) -0.0109(10) -0.0061(10)
C4 0.0253(13) 0.0230(12) 0.0175(11) -0.0039(9) -0.0077(9) -0.0030(10)
C5 0.0193(11) 0.0173(10) 0.0149(10) -0.0012(8) -0.0048(8) -0.0036(8)
C6 0.0177(11) 0.0230(11) 0.0159(10) -0.0034(9) -0.0042(8) 0.0006(9)
C7 0.0264(14) 0.0199(12) 0.0289(14) -0.0045(10) -0.0115(11) 0.0042(10)
C8 0.0165(11) 0.0267(13) 0.0196(11) -0.0004(9) -0.0065(9) -0.0009(9)
C9 0.0186(13) 0.0387(17) 0.0296(15) -0.0077(13) -0.0053(11) 0.0053(12)
C10 0.0274(15) 0.0365(16) 0.0234(13) -0.0001(12) -0.0125(11) -0.0002(12)
C11 0.0211(13) 0.0348(16) 0.0384(17) 0.0040(13) -0.0111(12) -0.0093(12)
C12 0.0189(11) 0.0150(10) 0.0233(12) 0.0005(9) -0.0029(9) 0.0002(8)
C13 0.0222(13) 0.0196(12) 0.0422(18) 0.0011(11) -0.0111(12) -0.0045(10)
C14 0.0283(14) 0.0160(11) 0.0364(16) -0.0021(11) -0.0095(12) 0.0024(10)
C15 0.0330(16) 0.0220(13) 0.0226(13) 0.0027(10) 0.0045(11) 0.0001(11)
C16 0.053(2) 0.0143(11) 0.0285(15) 0.0026(10) -0.0100(14) -0.0046(12)
C17 0.080(4) 0.0184(15) 0.044(2) 0.0072(14) -0.001(2) 0.0102(18)
C18 0.044(2) 0.0237(14) 0.0239(14) 0.0048(11) -0.0097(13) -0.0023(13)
C19 0.074(3) 0.0318(18) 0.044(2) -0.0019(16) -0.015(2) -0.029(2)
C20 0.0414(19) 0.0207(13) 0.0257(14) -0.0059(11) -0.0049(13) 0.0067(12)
C21 0.048(2) 0.036(2) 0.043(2) -0.0063(16) -0.0071(18) 0.0223(18)
C22 0.0350(18) 0.0293(16) 0.0288(16) -0.0013(12) 0.0022(13) 0.0052(13)
C23 0.066(3) 0.0314(18) 0.0353(19) -0.0166(15) -0.0041(19) -0.0003(18)
I2A 0.02698(11) 0.02779(11) 0.02182(11) -0.00248(9) -0.00328(9) -0.00760(9)
I2B 0.0368(14) 0.0461(17) 0.0101(10) 0.0162(10) -0.0125(9) -0.0229(13)

loop_
_atom_type_symbol
_atom_type_description
_atom_type_scat_dispersion_real
_atom_type_scat_dispersion_imag
_atom_type_scat_source
C C 0.0033 0.0016 'International Tables Vol C Tables 4.2.6.8 and 6.1.1.4'
H H 0.0000 0.0000 'International Tables Vol C Tables 4.2.6.8 and 6.1.1.4'
I I -0.4742 1.8119 'International Tables Vol C Tables 4.2.6.8 and 6.1.1.4'
N N 0.0061 0.0033 'International Tables Vol C Tables 4.2.6.8 and 6.1.1.4'
O O 0.0106 0.0060 'International Tables Vol C Tables 4.2.6.8 and 6.1.1.4'
P P 0.1023 0.0942 'International Tables Vol C Tables 4.2.6.8 and 6.1.1.4'
Re Re -1.0185 7.2310 'International Tables Vol C Tables 4.2.6.8 and 6.1.1.4'

loop_
_geom_angle_atom_site_label_1
_geom_angle_atom_site_label_2
_geom_angle_atom_site_label_3
_geom_angle
O1 Re1 O2 168.05(10)
O1 Re1 N1 85.95(10)
O2 Re1 N1 82.17(9)
O1 Re1 P1 91.73(7)
O2 Re1 P1 85.25(7)
N1 Re1 P1 81.32(6)
O1 Re1 P2 87.91(7)
O2 Re1 P2 91.55(7)
N1 Re1 P2 81.39(6)
P1 Re1 P2 162.68(2)
O1 Re1 I1 98.41(8)
O2 Re1 I1 93.49(7)
N1 Re1 I1 175.63(6)
P1 Re1 I1 98.929(17)
P2 Re1 I1 98.251(19)
C6 P1 C8 104.45(13)
C6 P1 C12 106.22(14)
C8 P1 C12 111.35(13)
C6 P1 Re1 95.84(9)
C8 P1 Re1 121.42(10)
C12 P1 Re1 114.48(9)
C7 P2 C16 107.13(16)
C7 P2 C20 102.93(17)
C16 P2 C20 112.26(16)
C7 P2 Re1 94.99(10)
C16 P2 Re1 116.75(13)
C20 P2 Re1 119.19(11)
Re1 O2 H2O 137(5)
C5 N1 C1 119.7(2)
C5 N1 Re1 120.30(18)
C1 N1 Re1 119.96(18)
N1 C1 C2 120.9(3)
N1 C1 C7 119.8(2)
C2 C1 C7 119.3(3)
C3 C2 C1 119.7(3)
C3 C2 H2 120.2
C1 C2 H2 120.2
C2 C3 C4 119.3(3)
C2 C3 H3 120.3
C4 C3 H3 120.3
C3 C4 C5 119.2(3)
C3 C4 H4 120.4
C5 C4 H4 120.4
N1 C5 C4 121.2(3)
N1 C5 C6 119.7(2)
C4 C5 C6 119.1(2)
C5 C6 P1 113.79(19)
C5 C6 H6A 108.8
P1 C6 H6A 108.8
C5 C6 H6B 108.8
P1 C6 H6B 108.8
H6A C6 H6B 107.7
C1 C7 P2 114.5(2)
C1 C7 H7A 108.6
P2 C7 H7A 108.6
C1 C7 H7B 108.6
P2 C7 H7B 108.6
H7A C7 H7B 107.6
C10 C8 C11 107.7(3)
C10 C8 C9 110.9(3)
C11 C8 C9 108.0(3)
C10 C8 P1 109.9(2)
C11 C8 P1 108.6(2)
C9 C8 P1 111.7(2)
C8 C9 H9A 109.5
C8 C9 H9B 109.5
H9A C9 H9B 109.5
C8 C9 H9C 109.5
H9A C9 H9C 109.5
H9B C9 H9C 109.5
C8 C10 H10A 109.5
C8 C10 H10B 109.5
H10A C10 H10B 109.5
C8 C10 H10C 109.5
H10A C10 H10C 109.5
H10B C10 H10C 109.5
C8 C11 H11A 109.5
C8 C11 H11B 109.5
H11A C11 H11B 109.5
C8 C11 H11C 109.5
H11A C11 H11C 109.5
H11B C11 H11C 109.5
C14 C12 C15 109.6(2)
C14 C12 C13 107.1(3)
C15 C12 C13 109.0(3)
C14 C12 P1 114.7(2)
C15 C12 P1 108.4(2)
C13 C12 P1 107.9(2)
C12 C13 H13A 109.5
C12 C13 H13B 109.5
H13A C13 H13B 109.5
C12 C13 H13C 109.5
H13A C13 H13C 109.5
H13B C13 H13C 109.5
C12 C14 H14A 109.5
C12 C14 H14B 109.5
H14A C14 H14B 109.5
C12 C14 H14C 109.5
H14A C14 H14C 109.5
H14B C14 H14C 109.5
C12 C15 H15A 109.5
C12 C15 H15B 109.5
H15A C15 H15B 109.5
C12 C15 H15C 109.5
H15A C15 H15C 109.5
H15B C15 H15C 109.5
C17 C16 C18 107.2(3)
C17 C16 C19 109.3(4)
C18 C16 C19 109.4(4)
C17 C16 P2 114.3(3)
C18 C16 P2 108.1(2)
C19 C16 P2 108.3(2)
C16 C17 H17A 109.5
C16 C17 H17B 109.5
H17A C17 H17B 109.5
C16 C17 H17C 109.5
H17A C17 H17C 109.5
H17B C17 H17C 109.5
C16 C18 H18A 109.5
C16 C18 H18B 109.5
H18A C18 H18B 109.5
C16 C18 H18C 109.5
H18A C18 H18C 109.5
H18B C18 H18C 109.5
C16 C19 H19A 109.5
C16 C19 H19B 109.5
H19A C19 H19B 109.5
C16 C19 H19C 109.5
H19A C19 H19C 109.5
H19B C19 H19C 109.5
C23 C20 C22 107.1(3)
C23 C20 C21 111.2(3)
C22 C20 C21 107.5(4)
C23 C20 P2 109.5(3)
C22 C20 P2 108.8(2)
C21 C20 P2 112.5(3)
C20 C21 H21A 109.5
C20 C21 H21B 109.5
H21A C21 H21B 109.5
C20 C21 H21C 109.5
H21A C21 H21C 109.5
H21B C21 H21C 109.5
C20 C22 H22A 109.5
C20 C22 H22B 109.5
H22A C22 H22B 109.5
C20 C22 H22C 109.5
H22A C22 H22C 109.5
H22B C22 H22C 109.5
C20 C23 H23A 109.5
C20 C23 H23B 109.5
H23A C23 H23B 109.5
C20 C23 H23C 109.5
H23A C23 H23C 109.5
H23B C23 H23C 109.5

loop_
_geom_bond_atom_site_label_1
_geom_bond_atom_site_label_2
_geom_bond_distance
Re1 O1 1.700(2)
Re1 O2 1.889(2)
Re1 N1 2.157(2)
Re1 P1 2.4923(7)
Re1 P2 2.5026(8)
Re1 I1 2.7138(3)
P1 C6 1.835(3)
P1 C8 1.875(3)
P1 C12 1.876(3)
P2 C7 1.837(3)
P2 C16 1.875(3)
P2 C20 1.889(4)
O2 H2O 0.78(7)
N1 C5 1.354(3)
N1 C1 1.357(3)
C1 C2 1.385(4)
C1 C7 1.504(4)
C2 C3 1.382(4)
C2 H2 0.9500
C3 C4 1.384(4)
C3 H3 0.9500
C4 C5 1.389(4)
C4 H4 0.9500
C5 C6 1.511(4)
C6 H6A 0.9900
C6 H6B 0.9900
C7 H7A 0.9900
C7 H7B 0.9900
C8 C10 1.530(4)
C8 C11 1.535(5)
C8 C9 1.542(4)
C9 H9A 0.9800
C9 H9B 0.9800
C9 H9C 0.9800
C10 H10A 0.9800
C10 H10B 0.9800
C10 H10C 0.9800
C11 H11A 0.9800
C11 H11B 0.9800
C11 H11C 0.9800
C12 C14 1.535(4)
C12 C15 1.537(4)
C12 C13 1.537(4)
C13 H13A 0.9800
C13 H13B 0.9800
C13 H13C 0.9800
C14 H14A 0.9800
C14 H14B 0.9800
C14 H14C 0.9800
C15 H15A 0.9800
C15 H15B 0.9800
C15 H15C 0.9800
C16 C17 1.527(6)
C16 C18 1.536(5)
C16 C19 1.542(6)
C17 H17A 0.9800
C17 H17B 0.9800
C17 H17C 0.9800
C18 H18A 0.9800
C18 H18B 0.9800
C18 H18C 0.9800
C19 H19A 0.9800
C19 H19B 0.9800
C19 H19C 0.9800
C20 C23 1.534(6)
C20 C22 1.536(5)
C20 C21 1.540(6)
C21 H21A 0.9800
C21 H21B 0.9800
C21 H21C 0.9800
C22 H22A 0.9800
C22 H22B 0.9800
C22 H22C 0.9800
C23 H23A 0.9800
C23 H23B 0.9800
C23 H23C 0.9800

loop_
_geom_hbond_atom_site_label_D
_geom_hbond_atom_site_label_H
_geom_hbond_atom_site_label_A
_geom_hbond_distance_DH
_geom_hbond_distance_HA
_geom_hbond_distance_DA
_geom_hbond_angle_DHA
O2 H2O I2A 0.78(7) 2.76(7) 3.533(2) 173(7)

loop_
_geom_torsion_atom_site_label_1
_geom_torsion_atom_site_label_2
_geom_torsion_atom_site_label_3
_geom_torsion_atom_site_label_4
_geom_torsion
O1 Re1 P1 C6 -106.53(12)
O2 Re1 P1 C6 61.89(12)
N1 Re1 P1 C6 -20.90(11)
P2 Re1 P1 C6 -18.02(14)
I1 Re1 P1 C6 154.68(10)
O1 Re1 P1 C8 142.58(13)
O2 Re1 P1 C8 -49.00(13)
N1 Re1 P1 C8 -131.78(12)
P2 Re1 P1 C8 -128.90(13)
I1 Re1 P1 C8 43.80(11)
O1 Re1 P1 C12 4.27(13)
O2 Re1 P1 C12 172.69(13)
N1 Re1 P1 C12 89.90(12)
P2 Re1 P1 C12 92.78(14)
I1 Re1 P1 C12 -94.52(11)
O1 Re1 P2 C7 64.29(14)
O2 Re1 P2 C7 -103.76(13)
N1 Re1 P2 C7 -21.92(13)
P1 Re1 P2 C7 -24.81(15)
I1 Re1 P2 C7 162.49(11)
O1 Re1 P2 C16 176.32(15)
O2 Re1 P2 C16 8.27(15)
N1 Re1 P2 C16 90.11(15)
P1 Re1 P2 C16 87.23(16)
I1 Re1 P2 C16 -85.48(13)
O1 Re1 P2 C20 -43.53(17)
O2 Re1 P2 C20 148.41(16)
N1 Re1 P2 C20 -129.74(16)
P1 Re1 P2 C20 -132.63(16)
I1 Re1 P2 C20 54.66(15)
O1 Re1 N1 C5 104.9(2)
O2 Re1 N1 C5 -73.9(2)
P1 Re1 N1 C5 12.49(19)
P2 Re1 N1 C5 -166.6(2)
O1 Re1 N1 C1 -73.9(2)
O2 Re1 N1 C1 107.4(2)
P1 Re1 N1 C1 -166.2(2)
P2 Re1 N1 C1 14.62(19)
C5 N1 C1 C2 0.4(4)
Re1 N1 C1 C2 179.2(2)
C5 N1 C1 C7 -176.1(3)
Re1 N1 C1 C7 2.7(3)
N1 C1 C2 C3 -1.8(4)
C7 C1 C2 C3 174.7(3)
C1 C2 C3 C4 1.4(5)
C2 C3 C4 C5 0.3(5)
C1 N1 C5 C4 1.4(4)
Re1 N1 C5 C4 -177.4(2)
C1 N1 C5 C6 -176.1(2)
Re1 N1 C5 C6 5.2(3)
C3 C4 C5 N1 -1.8(4)
C3 C4 C5 C6 175.7(3)
N1 C5 C6 P1 -27.7(3)
C4 C5 C6 P1 154.8(2)
C8 P1 C6 C5 155.2(2)
C12 P1 C6 C5 -87.0(2)
Re1 P1 C6 C5 30.6(2)
N1 C1 C7 P2 -26.7(4)
C2 C1 C7 P2 156.7(2)
C16 P2 C7 C1 -88.9(3)
C20 P2 C7 C1 152.6(2)
Re1 P2 C7 C1 31.1(2)
C6 P1 C8 C10 167.6(2)
C12 P1 C8 C10 53.4(3)
Re1 P1 C8 C10 -86.1(2)
C6 P1 C8 C11 -74.8(2)
C12 P1 C8 C11 171.0(2)
Re1 P1 C8 C11 31.5(3)
C6 P1 C8 C9 44.1(3)
C12 P1 C8 C9 -70.1(3)
Re1 P1 C8 C9 150.44(19)
C6 P1 C12 C14 -75.5(3)
C8 P1 C12 C14 37.6(3)
Re1 P1 C12 C14 -179.9(2)
C6 P1 C12 C15 161.7(2)
C8 P1 C12 C15 -85.2(2)
Re1 P1 C12 C15 57.2(2)
C6 P1 C12 C13 43.7(2)
C8 P1 C12 C13 156.8(2)
Re1 P1 C12 C13 -60.7(2)
C7 P2 C16 C17 -77.1(3)
C20 P2 C16 C17 35.1(4)
Re1 P2 C16 C17 177.9(3)
C7 P2 C16 C18 42.2(3)
C20 P2 C16 C18 154.5(3)
Re1 P2 C16 C18 -62.7(3)
C7 P2 C16 C19 160.7(3)
C20 P2 C16 C19 -87.1(3)
Re1 P2 C16 C19 55.8(3)
C7 P2 C20 C23 166.8(3)
C16 P2 C20 C23 51.9(3)
Re1 P2 C20 C23 -89.9(3)
C7 P2 C20 C22 -76.5(3)
C16 P2 C20 C22 168.7(3)
Re1 P2 C20 C22 26.9(3)
C7 P2 C20 C21 42.5(3)
C16 P2 C20 C21 -72.4(3)
Re1 P2 C20 C21 145.8(3)
